data_4127390
loop_
_publ_author_name
'Wu, Hua'
'Wang, Qian'
'Zhu, Jieping'

_publ_section_title
;
 Catalytic Enantioselective Pinacol and Meinwald Rearrangements for the
 Construction of Quaternary Stereocenters.
;
_journal_issue 29
_journal_name_full 'Journal of the American Chemical Society'
_journal_page_first 11372
_journal_page_last 11377
_journal_paper_doi 10.1021/jacs.9b04551
_journal_volume 141
_journal_year 2019
_chemical_absolute_configuration unk
_chemical_formula_moiety 'C20 H18 O2'
_chemical_formula_sum 'C20 H18 O2'
_chemical_formula_weight 290.34
_space_group_crystal_system orthorhombic
_space_group_IT_number 19
_space_group_name_Hall 'P 2ac 2ab'
_space_group_name_H-M_alt 'P 21 21 21'
_symmetry_space_group_name_Hall 'P 2ac 2ab'
_symmetry_space_group_name_H-M 'P 21 21 21'
_atom_sites_solution_hydrogens geom
_audit_creation_date 2018-08-13
_audit_creation_method
;
Olex2 1.2
(compiled 2018.05.29 svn.r3508 for OlexSys, GUI svn.r5506)
;
_cell_angle_alpha 90
_cell_angle_beta 90
_cell_angle_gamma 90
_cell_formula_units_Z 4
_cell_length_a 8.32811(6)
_cell_length_b 10.96364(7)
_cell_length_c 16.54433(9)
_cell_measurement_reflns_used 20130
_cell_measurement_temperature 140.01(10)
_cell_measurement_theta_max 75.8960
_cell_measurement_theta_min 4.8230
_cell_volume 1510.603(17)
_computing_cell_refinement 'CrysAlisPro 1.171.39.46 (Rigaku OD, 2018)'
_computing_data_collection 'CrysAlisPro 1.171.39.46 (Rigaku OD, 2018)'
_computing_data_reduction 'CrysAlisPro 1.171.39.46 (Rigaku OD, 2018)'
_computing_molecular_graphics 'Olex2 (Dolomanov et al., 2009)'
_computing_publication_material 'Olex2 (Dolomanov et al., 2009)'
_computing_structure_refinement 'ShelXL (Sheldrick, 2015)'
_diffrn_ambient_environment N~2~
_diffrn_ambient_temperature 140.01(10)
_diffrn_detector 'CCD plate'
_diffrn_detector_area_resol_mean 5.2817
_diffrn_detector_type AtlasS2
_diffrn_measured_fraction_theta_full 1.000
_diffrn_measured_fraction_theta_max 0.994
_diffrn_measurement_details
;
List of Runs (angles in degrees, time in seconds):

  # Type    Start    End  Width  t~exp~   \w     \q     \k     \f   Frames
--------------------------------------------------------------------------
  1  \w     17.00  43.00   1.00    1.00    --   50.00  79.00 -38.90   26
  2  \w     35.00  61.00   1.00    1.00    --   66.00  76.00 -13.24   26
  3  \w     35.00  62.00   1.00    1.00    --   66.00  75.00  17.21   27
  4  \w     33.00  70.00   1.00    1.00    --   66.00  77.00  61.76   37
  5  \w     91.00 135.00   1.00    1.00    --   66.00  77.00  61.76   44
  6  \w    109.00 140.00   1.00    1.00    --   66.00  75.00  17.21   31
  7  \w     99.00 135.00   1.00    1.00    --   62.00  77.00 103.45   36
  8  \w     92.00 118.00   1.00    1.00    --   62.00  77.00 148.93   26
  9  \w     83.00 150.00   1.00    2.00    --  111.85  61.00 120.00   67
 10  \w     84.00 109.00   1.00    2.00    --  111.85  61.00  60.00   25
 11  \w     87.00 114.00   1.00    2.00    --  111.85  61.00  90.00   27
 12  \w     79.00 148.00   1.00    2.00    --  111.85  77.00  30.00   69
 13  \w    117.00 178.00   1.00    2.00    --  111.85  77.00 -30.00   61
 14  \w    134.00 166.00   1.00    2.00    --  111.85  61.00-120.00   32
 15  \w    131.00 158.00   1.00    2.00    --  111.85  77.00-180.00   27
 16  \w    103.00 137.00   1.00    1.00    --   74.00  77.00 -89.24   34
 17  \w     86.00 175.00   1.00    2.00    --  111.85  61.00-150.00   89
 18  \w     79.00 105.00   1.00    2.00    --  111.85  77.00-120.00   26
 19  \w     84.00 163.00   1.00    2.00    --  111.85  61.00 -90.00   79
 20  \w     83.00 110.00   1.00    2.00    --  111.85  61.00 -60.00   27
 21  \w     83.00 109.00   1.00    2.00    --  111.85  61.00 -30.00   26
 22  \w     83.00 109.00   1.00    2.00    --  111.85  61.00   0.00   26
 23  \w     84.00 144.00   1.00    2.00    --  111.85  61.00  30.00   60
 24  \w     79.00 104.00   1.00    2.00    --  111.85  77.00 120.00   25
 25  \w     81.00 169.00   1.00    2.00    --  111.85  77.00 150.00   88
 26  \w     84.00 110.00   1.00    2.00    --  111.85  61.00 150.00   26
 27  \w     80.00 105.00   1.00    2.00    --  111.85  77.00  90.00   25
 28  \w     80.00 158.00   1.00    2.00    --  111.85  77.00  60.00   78
 29  \w     80.00 106.00   1.00    2.00    --  111.85  77.00 -90.00   26
 30  \w     79.00 175.00   1.00    2.00    --  111.85  77.00 -60.00   96
 31  \w     79.00 104.00   1.00    2.00    --  111.85  77.00-180.00   25
 32  \w     79.00 104.00   1.00    2.00    --  111.85  77.00-150.00   25
 33  \w     83.00 123.00   1.00    2.00    --  111.85  61.00-120.00   40
 34  \w     79.00 106.00   1.00    2.00    --  111.85  77.00 -30.00   27
 35  \w     79.00 124.00   1.00    2.00    --  111.85  77.00   0.00   45
 36  \w     42.00  70.00   1.00    1.00    --   70.00  77.00 -61.41   28
 37  \w     41.00  73.00   1.00    1.00    --   74.00  77.00 -89.24   32
 38  \w     41.00 149.00   1.00    1.00    --   74.00  77.00-156.28  108
 39  \w     39.00 138.00   1.00    2.00    --  111.85 -45.00-150.00   99
 40  \w     53.00 122.00   1.00    2.00    --  111.85-125.00  30.00   69
 41  \w     77.00 102.00   1.00    2.00    --  111.85 -94.00  90.00   25
 42  \w     43.00 121.00   1.00    2.00    --  111.85 -61.00   0.00   78
 43  \w     35.00  70.00   1.00    1.00    --   40.91-125.00-180.00   35
 44  \w      2.00  80.00   1.00    1.00    --   40.91 -99.00-150.00   78
 45  \w     37.00  67.00   1.00    1.00    --   40.91-125.00 -30.00   30
 46  \w      3.00  78.00   1.00    1.00    --   40.91 -99.00  30.00   75
 47  \w     34.00 102.00   1.00    2.00    --  111.85 -94.00 150.00   68
 48  \w     29.00  65.00   1.00    1.00    --   62.00  77.00 103.45   36
 49  \w     37.00  62.00   1.00    1.00    --   70.00  77.00 177.94   25
 50  \w     29.00  55.00   1.00    1.00    --   62.00  77.00 148.93   26
 51  \w     11.00  36.00   1.00    1.00    --   46.00  84.00  74.52   25
 52  \w      5.00  30.00   1.00    1.00    --   42.00  90.00  25.04   25
 53  \w     20.00  45.00   1.00    1.00    --   54.00  81.00 -96.20   25
 54  \w     21.00  46.00   1.00    1.00    --   54.00  79.00-160.94   25
 55  \w      6.00  31.00   1.00    1.00    --   42.00  87.00-106.93   25
 56  \w    -75.00 -16.00   1.00    1.00    --  -40.91 -38.00-120.00   59
 57  \w   -110.00 -80.00   1.00    1.00    --  -40.91 -38.00-120.00   30
 58  \w   -118.00 -10.00   1.00    1.00    --  -40.91 -19.00 -30.00  108
 59  \w    -55.00 -13.00   1.00    1.00    --  -40.91 -57.00 150.00   42
 60  \w   -113.00 -62.00   1.00    1.00    --  -40.91 -57.00 150.00   51
 61  \w     31.00 108.00   1.00    2.00    --  111.85 -94.00-120.00   77
;
_diffrn_measurement_device 'four-circle diffractometer'
_diffrn_measurement_device_type 'SuperNova, Dual, Cu at home/near, AtlasS2'
_diffrn_measurement_method '\w scans'
_diffrn_orient_matrix_type 'CrysAlisPro convention (1999,Acta A55,543-557)'
_diffrn_orient_matrix_UB_11 -0.0217614000
_diffrn_orient_matrix_UB_12 -0.0868243000
_diffrn_orient_matrix_UB_13 0.0723955000
_diffrn_orient_matrix_UB_21 -0.0172053000
_diffrn_orient_matrix_UB_22 0.1104858000
_diffrn_orient_matrix_UB_23 0.0568734000
_diffrn_orient_matrix_UB_31 -0.1828891000
_diffrn_orient_matrix_UB_32 -0.0000605000
_diffrn_orient_matrix_UB_33 -0.0139610000
_diffrn_radiation_monochromator mirror
_diffrn_radiation_probe x-ray
_diffrn_radiation_type CuK\a
_diffrn_radiation_wavelength 1.54184
_diffrn_reflns_av_R_equivalents 0.0236
_diffrn_reflns_av_unetI/netI 0.0109
_diffrn_reflns_Laue_measured_fraction_full 1.000
_diffrn_reflns_Laue_measured_fraction_max 0.994
_diffrn_reflns_limit_h_max 9
_diffrn_reflns_limit_h_min -10
_diffrn_reflns_limit_k_max 13
_diffrn_reflns_limit_k_min -13
_diffrn_reflns_limit_l_max 20
_diffrn_reflns_limit_l_min -20
_diffrn_reflns_number 25302
_diffrn_reflns_point_group_measured_fraction_full 1.000
_diffrn_reflns_point_group_measured_fraction_max 0.989
_diffrn_reflns_theta_full 67.684
_diffrn_reflns_theta_max 76.075
_diffrn_reflns_theta_min 4.839
_diffrn_source 'micro-focus sealed X-ray tube'
_diffrn_source_type 'SuperNova (Cu) X-ray Source'
_exptl_absorpt_coefficient_mu 0.640
_exptl_absorpt_correction_T_max 1.000
_exptl_absorpt_correction_T_min 0.452
_exptl_absorpt_correction_type gaussian
_exptl_absorpt_process_details
;
CrysAlisPro 1.171.39.46 (Rigaku Oxford Diffraction, 2018)
Numerical absorption correction based on gaussian integration over
            a multifaceted crystal model
Empirical absorption correction using spherical harmonics,
 implemented in SCALE3 ABSPACK scaling algorithm.
;
_exptl_crystal_colour 'clear light colourless'
_exptl_crystal_colour_lustre clear
_exptl_crystal_colour_modifier light
_exptl_crystal_colour_primary colourless
_exptl_crystal_density_diffrn 1.277
_exptl_crystal_description prism
_exptl_crystal_F_000 616
_exptl_crystal_size_max 0.591
_exptl_crystal_size_mid 0.27
_exptl_crystal_size_min 0.134
_refine_diff_density_max 0.239
_refine_diff_density_min -0.124
_refine_diff_density_rms 0.031
_refine_ls_abs_structure_details
;
 Flack x determined using 1292 quotients [(I+)-(I-)]/[(I+)+(I-)]
 (Parsons, Flack and Wagner, Acta Cryst. B69 (2013) 249-259).
;
_refine_ls_abs_structure_Flack 0.04(4)
_refine_ls_extinction_coef 0.0050(5)
_refine_ls_extinction_expression Fc^*^=kFc[1+0.001xFc^2^\l^3^/sin(2\q)]^-1/4^
_refine_ls_extinction_method 'SHELXL-2014/7 (Sheldrick 2014'
_refine_ls_goodness_of_fit_ref 1.060
_refine_ls_hydrogen_treatment constr
_refine_ls_matrix_type full
_refine_ls_number_parameters 202
_refine_ls_number_reflns 3125
_refine_ls_number_restraints 0
_refine_ls_restrained_S_all 1.060
_refine_ls_R_factor_all 0.0252
_refine_ls_R_factor_gt 0.0250
_refine_ls_shift/su_max 0.001
_refine_ls_shift/su_mean 0.000
_refine_ls_structure_factor_coef Fsqd
_refine_ls_weighting_details 'w=1/[\s^2^(Fo^2^)+(0.0376P)^2^+0.2223P] where P=(Fo^2^+2Fc^2^)/3'
_refine_ls_weighting_scheme calc
_refine_ls_wR_factor_gt 0.0663
_refine_ls_wR_factor_ref 0.0666
_reflns_Friedel_coverage 0.724
_reflns_Friedel_fraction_full 1.000
_reflns_Friedel_fraction_max 0.982
_reflns_number_gt 3091
_reflns_number_total 3125
_reflns_threshold_expression 'I > 2\s(I)'
_cod_data_source_file ja9b04551_si_002.cif
_cod_data_source_block hwu-six-1
_cod_original_cell_volume 1510.604(17)
_cod_database_code 4127390
_shelx_shelxl_version_number 2014/7
_chemical_oxdiff_formula 'C20 H18 O2'
_shelx_space_group_comment
;
The symmetry employed for this shelxl refinement is uniquely defined
by the following loop, which should always be used as a source of
symmetry information in preference to the above space-group names.
They are only intended as comments.
;
_reflns_odcompleteness_completeness 100.00
_reflns_odcompleteness_iscentric 1
_reflns_odcompleteness_theta 68.13
_olex2_refinement_description
;
1. Fixed Uiso
 At 1.2 times of:
  All C(H) groups, All C(H,H) groups
 At 1.5 times of:
  All O(H) groups
2.a Secondary CH2 refined with riding coordinates:
 C10(H10A,H10B), C8(H8A,H8B), C9(H9A,H9B), C11(H11A,H11B)
2.b Aromatic/amide H refined with riding coordinates:
 C4(H4), C5(H5), C3(H3), C20(H20), C2(H2), C19(H19), C18(H18), C16(H16),
 C17(H17)
2.c Idealised tetrahedral OH refined as rotating group with stretchable bonds:
 O1(H1)
;
_olex2_submission_special_instructions 'No special instructions were received'
_oxdiff_exptl_absorpt_empirical_details
;
Empirical correction (ABSPACK) includes:
- Absorption correction using spherical harmonics
- Frame scaling
- Detector area scaling
- B-factor correction
;
_oxdiff_exptl_absorpt_empirical_full_max 2.058
_oxdiff_exptl_absorpt_empirical_full_min 0.623

loop_
_space_group_symop_operation_xyz
'x, y, z'
'-x+1/2, -y, z+1/2'
'-x, y+1/2, -z+1/2'
'x+1/2, -y+1/2, -z'

loop_
_atom_site_label
_atom_site_type_symbol
_atom_site_fract_x
_atom_site_fract_y
_atom_site_fract_z
_atom_site_U_iso_or_equiv
_atom_site_adp_type
_atom_site_occupancy
_atom_site_site_symmetry_order
_atom_site_calc_flag
_atom_site_refinement_flags_posn
O2 O 0.71690(13) 0.29465(10) 0.69348(6) 0.0284(2) Uani 1 1 d .
O1 O 0.44869(14) 0.37178(11) 0.36614(6) 0.0313(3) Uani 1 1 d .
H1 H 0.383(3) 0.318(2) 0.3472(5) 0.047 Uiso 1 1 calc GR
C14 C 0.23130(17) 0.24596(13) 0.78689(8) 0.0218(3) Uani 1 1 d .
C4 C 0.34782(16) 0.29477(13) 0.57651(8) 0.0207(3) Uani 1 1 d .
H4 H 0.2824 0.2396 0.6061 0.025 Uiso 1 1 calc R
C13 C 0.32819(16) 0.30248(13) 0.74867(8) 0.0207(3) Uani 1 1 d .
C12 C 0.61754(17) 0.33233(12) 0.74041(8) 0.0212(3) Uani 1 1 d .
C6 C 0.44333(16) 0.37793(12) 0.61838(8) 0.0192(3) Uani 1 1 d .
C5 C 0.53736(17) 0.45860(13) 0.57316(8) 0.0231(3) Uani 1 1 d .
H5 H 0.6035 0.5162 0.6003 0.028 Uiso 1 1 calc R
C1 C 0.44182(16) 0.37130(13) 0.44869(8) 0.0226(3) Uani 1 1 d .
C3 C 0.34615(17) 0.29078(13) 0.49248(8) 0.0236(3) Uani 1 1 d .
H3 H 0.2801 0.2334 0.4651 0.028 Uiso 1 1 calc R
C7 C 0.45139(17) 0.37990(12) 0.71050(8) 0.0191(3) Uani 1 1 d .
C20 C 0.06493(18) 0.23948(14) 0.90888(8) 0.0270(3) Uani 1 1 d .
H20 H 0.1019 0.3189 0.9224 0.032 Uiso 1 1 calc R
C10 C 0.61624(18) 0.46936(14) 0.86180(9) 0.0271(3) Uani 1 1 d .
H10A H 0.6248 0.4695 0.9215 0.033 Uiso 1 1 calc R
H10B H 0.6995 0.5250 0.8402 0.033 Uiso 1 1 calc R
C8 C 0.43082(18) 0.51181(12) 0.74557(8) 0.0229(3) Uani 1 1 d .
H8A H 0.5111 0.5664 0.7203 0.027 Uiso 1 1 calc R
H8B H 0.3227 0.5427 0.7314 0.027 Uiso 1 1 calc R
C9 C 0.45132(18) 0.51581(13) 0.83734(8) 0.0246(3) Uani 1 1 d .
H9A H 0.4377 0.6007 0.8566 0.030 Uiso 1 1 calc R
H9B H 0.3675 0.4649 0.8631 0.030 Uiso 1 1 calc R
C15 C 0.11894(16) 0.18310(13) 0.83799(8) 0.0219(3) Uani 1 1 d .
C2 C 0.53562(17) 0.45584(13) 0.48953(8) 0.0241(3) Uani 1 1 d .
H2 H 0.5991 0.5122 0.4599 0.029 Uiso 1 1 calc R
C11 C 0.64701(19) 0.33959(14) 0.83005(9) 0.0274(3) Uani 1 1 d .
H11A H 0.7594 0.3160 0.8417 0.033 Uiso 1 1 calc R
H11B H 0.5753 0.2815 0.8583 0.033 Uiso 1 1 calc R
C19 C -0.04231(19) 0.17995(16) 0.95946(8) 0.0323(3) Uani 1 1 d .
H19 H -0.0800 0.2191 1.0070 0.039 Uiso 1 1 calc R
C18 C -0.09465(19) 0.06295(16) 0.94057(9) 0.0328(4) Uani 1 1 d .
H18 H -0.1677 0.0221 0.9753 0.039 Uiso 1 1 calc R
C16 C 0.06468(18) 0.06588(13) 0.81933(9) 0.0255(3) Uani 1 1 d .
H16 H 0.0996 0.0270 0.7711 0.031 Uiso 1 1 calc R
C17 C -0.04017(19) 0.00606(15) 0.87104(9) 0.0309(3) Uani 1 1 d .
H17 H -0.0748 -0.0744 0.8587 0.037 Uiso 1 1 calc R

loop_
_atom_site_aniso_label
_atom_site_aniso_U_11
_atom_site_aniso_U_22
_atom_site_aniso_U_33
_atom_site_aniso_U_23
_atom_site_aniso_U_13
_atom_site_aniso_U_12
O2 0.0249(5) 0.0321(5) 0.0282(5) -0.0006(4) 0.0026(4) 0.0041(4)
O1 0.0313(6) 0.0442(6) 0.0183(5) 0.0008(4) 0.0005(4) -0.0081(5)
C14 0.0213(6) 0.0219(6) 0.0221(6) -0.0001(5) -0.0004(5) 0.0012(5)
C4 0.0211(6) 0.0185(6) 0.0225(6) 0.0014(5) 0.0007(5) -0.0010(5)
C13 0.0224(6) 0.0204(6) 0.0194(6) -0.0010(5) -0.0016(5) 0.0006(5)
C12 0.0218(7) 0.0179(6) 0.0238(6) 0.0014(5) 0.0000(5) -0.0019(5)
C6 0.0190(6) 0.0184(6) 0.0201(6) 0.0007(5) -0.0004(5) 0.0018(5)
C5 0.0209(7) 0.0241(6) 0.0245(6) 0.0005(5) -0.0006(5) -0.0042(5)
C1 0.0207(6) 0.0285(7) 0.0186(6) 0.0013(5) 0.0005(5) 0.0029(5)
C3 0.0240(6) 0.0233(6) 0.0237(6) -0.0008(5) -0.0025(5) -0.0027(5)
C7 0.0201(6) 0.0179(6) 0.0195(6) 0.0008(5) -0.0010(5) -0.0011(5)
C20 0.0252(7) 0.0311(7) 0.0247(7) -0.0005(6) -0.0005(6) -0.0018(6)
C10 0.0257(7) 0.0347(7) 0.0210(6) -0.0027(6) -0.0015(5) -0.0045(6)
C8 0.0270(7) 0.0187(6) 0.0230(6) -0.0011(5) -0.0016(5) -0.0011(5)
C9 0.0271(7) 0.0237(6) 0.0230(6) -0.0042(5) 0.0014(6) -0.0021(6)
C15 0.0179(6) 0.0262(6) 0.0215(6) 0.0056(5) -0.0016(5) 0.0007(5)
C2 0.0210(6) 0.0261(7) 0.0254(7) 0.0045(5) 0.0017(5) -0.0026(5)
C11 0.0245(7) 0.0346(8) 0.0232(7) 0.0024(5) -0.0035(6) 0.0036(6)
C19 0.0296(7) 0.0468(9) 0.0204(6) 0.0000(6) 0.0031(6) -0.0027(7)
C18 0.0264(8) 0.0474(9) 0.0246(7) 0.0106(7) 0.0006(6) -0.0096(7)
C16 0.0241(7) 0.0284(7) 0.0238(7) 0.0014(5) 0.0010(6) -0.0017(6)
C17 0.0274(7) 0.0330(8) 0.0322(7) 0.0049(6) -0.0016(6) -0.0085(6)

loop_
_atom_type_symbol
_atom_type_description
_atom_type_scat_dispersion_real
_atom_type_scat_dispersion_imag
_atom_type_scat_source
C C 0.0181 0.0091 'International Tables Vol C Tables 4.2.6.8 and 6.1.1.4'
H H 0.0000 0.0000 'International Tables Vol C Tables 4.2.6.8 and 6.1.1.4'
O O 0.0492 0.0322 'International Tables Vol C Tables 4.2.6.8 and 6.1.1.4'

loop_
_exptl_crystal_face_index_h
_exptl_crystal_face_index_k
_exptl_crystal_face_index_l
_exptl_crystal_face_perp_dist
-5 0 -2 0.3015
0 6 5 0.0342
0 -6 -5 0.0904
0 3 -10 0.1393
5 1 -1 0.2711
0 -3 10 0.1407
0 -7 -3 0.0866
5 -4 0 0.2584
-4 4 0 0.2456
5 2 0 0.2468
0 7 -4 0.0974
0 -7 4 0.1045
1 -6 4 0.1523
0 -3 10 0.1209
3 3 9 0.1804
-4 3 7 0.2561
0 -5 8 0.1093
0 -4 -9 0.1348

loop_
_geom_angle_atom_site_label_1
_geom_angle_atom_site_label_2
_geom_angle_atom_site_label_3
_geom_angle
C1 O1 H1 109.5
C13 C14 C15 175.72(14)
C6 C4 H4 119.2
C3 C4 H4 119.2
C3 C4 C6 121.52(13)
C14 C13 C7 173.27(14)
O2 C12 C7 121.22(12)
O2 C12 C11 122.67(13)
C11 C12 C7 116.08(11)
C4 C6 C5 117.86(12)
C4 C6 C7 122.05(12)
C5 C6 C7 120.06(12)
C6 C5 H5 119.5
C2 C5 C6 121.01(13)
C2 C5 H5 119.5
O1 C1 C3 123.11(13)
O1 C1 C2 117.41(12)
C2 C1 C3 119.48(12)
C4 C3 C1 119.63(13)
C4 C3 H3 120.2
C1 C3 H3 120.2
C13 C7 C12 106.81(10)
C13 C7 C6 112.92(11)
C13 C7 C8 107.26(11)
C12 C7 C8 106.74(11)
C6 C7 C12 110.57(11)
C6 C7 C8 112.21(10)
C15 C20 H20 119.8
C19 C20 H20 119.8
C19 C20 C15 120.30(14)
H10A C10 H10B 107.9
C9 C10 H10A 109.3
C9 C10 H10B 109.3
C9 C10 C11 111.70(12)
C11 C10 H10A 109.3
C11 C10 H10B 109.3
C7 C8 H8A 109.1
C7 C8 H8B 109.1
H8A C8 H8B 107.8
C9 C8 C7 112.46(11)
C9 C8 H8A 109.1
C9 C8 H8B 109.1
C10 C9 C8 110.84(12)
C10 C9 H9A 109.5
C10 C9 H9B 109.5
C8 C9 H9A 109.5
C8 C9 H9B 109.5
H9A C9 H9B 108.1
C20 C15 C14 119.36(13)
C16 C15 C14 121.46(13)
C16 C15 C20 119.17(13)
C5 C2 C1 120.48(13)
C5 C2 H2 119.8
C1 C2 H2 119.8
C12 C11 C10 110.99(12)
C12 C11 H11A 109.4
C12 C11 H11B 109.4
C10 C11 H11A 109.4
C10 C11 H11B 109.4
H11A C11 H11B 108.0
C20 C19 H19 120.0
C20 C19 C18 120.03(14)
C18 C19 H19 120.0
C19 C18 H18 120.0
C17 C18 C19 119.97(14)
C17 C18 H18 120.0
C15 C16 H16 119.9
C17 C16 C15 120.15(14)
C17 C16 H16 119.9
C18 C17 C16 120.36(15)
C18 C17 H17 119.8
C16 C17 H17 119.8

loop_
_geom_bond_atom_site_label_1
_geom_bond_atom_site_label_2
_geom_bond_distance
O2 C12 1.2076(17)
O1 H1 0.86(2)
O1 C1 1.3668(16)
C14 C13 1.198(2)
C14 C15 1.4370(19)
C4 H4 0.9500
C4 C6 1.3943(18)
C4 C3 1.3909(18)
C13 C7 1.4737(19)
C12 C7 1.5593(19)
C12 C11 1.5054(19)
C6 C5 1.3982(19)
C6 C7 1.5257(16)
C5 H5 0.9500
C5 C2 1.3841(19)
C1 C3 1.3926(19)
C1 C2 1.388(2)
C3 H3 0.9500
C7 C8 1.5676(18)
C20 H20 0.9500
C20 C15 1.400(2)
C20 C19 1.387(2)
C10 H10A 0.9900
C10 H10B 0.9900
C10 C9 1.520(2)
C10 C11 1.538(2)
C8 H8A 0.9900
C8 H8B 0.9900
C8 C9 1.5286(18)
C9 H9A 0.9900
C9 H9B 0.9900
C15 C16 1.397(2)
C2 H2 0.9500
C11 H11A 0.9900
C11 H11B 0.9900
C19 H19 0.9500
C19 C18 1.390(2)
C18 H18 0.9500
C18 C17 1.385(2)
C16 H16 0.9500
C16 C17 1.387(2)
C17 H17 0.9500

loop_
_exptl_oxdiff_crystal_face_indexfrac_h
_exptl_oxdiff_crystal_face_indexfrac_k
_exptl_oxdiff_crystal_face_indexfrac_l
_exptl_oxdiff_crystal_face_x
_exptl_oxdiff_crystal_face_y
_exptl_oxdiff_crystal_face_z
-5.3512 0.1537 -1.5076 -0.0060 0.0233 0.9997
-0.0476 6.2942 5.0112 -0.1827 0.9812 -0.0616
-0.1515 -6.2753 -5.0568 0.1821 -0.9783 0.0987
0.2792 2.6088 -9.9759 -0.9548 -0.2839 0.0881
5.3626 0.6714 -0.9040 -0.2404 -0.0695 -0.9682
-0.4230 -2.6145 9.9525 0.9567 0.2844 -0.0614
-0.0000 -7.0000 -3.0000 0.3906 -0.9440 0.0423
5.0000 -4.0000 -0.0000 0.2385 -0.5280 -0.9142
-4.0000 4.0000 0.0000 -0.2603 0.5108 0.7313
5.0000 2.0000 -0.0000 -0.2825 0.1349 -0.9146
0.0000 7.0000 -4.0000 -0.8974 0.5459 0.0554
-0.0000 -7.0000 4.0000 0.8974 -0.5459 -0.0554
1.0000 -6.0000 4.0000 0.7888 -0.4526 -0.2384
0.0000 -3.0000 10.0000 0.9844 0.2373 -0.1394
3.0000 3.0000 9.0000 0.3258 0.7917 -0.6745
-4.0000 3.0000 7.0000 0.3333 0.7984 0.6336
0.0000 -5.0000 8.0000 1.0133 -0.0974 -0.1114
-0.0000 -4.0000 -9.0000 -0.3043 -0.9538 0.1259
